data_7041328
loop_
_publ_author_name
'Liu, Sui-Jun'
'Cao, Chen'
'Yao, Shu-Li'
'Zheng, Teng-Fei'
'Wang, Zheng-Xiang'
'Liu, Chao'
'Liao, Jin-Sheng'
'Chen, Jing-Lin'
'Li, Yun-Wu'
'Wen, He-Rui'

_publ_section_title
;
 Temperature- and vapor-induced reversible
 single-crystal-to-single-crystal transformations of three 2D/3D
 Gd(III)-organic frameworks exhibiting significant magnetocaloric effects.
;
_journal_issue 1
_journal_name_full 'Dalton transactions (Cambridge, England : 2003)'
_journal_page_first 64
_journal_page_last 70
_journal_paper_doi 10.1039/c6dt03589b
_journal_volume 46
_journal_year 2016
_chemical_formula_sum 'C4 H4 Gd O7'
_chemical_formula_weight 321.32
_chemical_name_systematic
; 
 ? 
;
_space_group_IT_number 2
_symmetry_cell_setting triclinic
_symmetry_space_group_name_Hall '-P 1'
_symmetry_space_group_name_H-M 'P -1'
_atom_sites_solution_hydrogens geom
_atom_sites_solution_primary direct
_atom_sites_solution_secondary difmap
_audit_creation_method SHELXL-97
_audit_update_record
;
2016-11-16 deposited with the CCDC.
2016-12-05 downloaded from the CCDC.
;
_cell_angle_alpha 98.063(11)
_cell_angle_beta 113.748(10)
_cell_angle_gamma 110.792(11)
_cell_formula_units_Z 2
_cell_length_a 6.831(4)
_cell_length_b 7.534(5)
_cell_length_c 7.812(5)
_cell_measurement_reflns_used 1867
_cell_measurement_temperature 293(2)
_cell_measurement_theta_max 27.464
_cell_measurement_theta_min 3.42
_cell_volume 324.6(4)
_computing_cell_refinement 'Bruker SMART'
_computing_data_collection 'Bruker SMART'
_computing_data_reduction 'Bruker SAINT'
_computing_molecular_graphics 'Bruker SHELXTL'
_computing_publication_material 'Bruker SHELXTL'
_computing_structure_refinement 'SHELXL-97 (Sheldrick, 1997)'
_computing_structure_solution 'SHELXS-97 (Sheldrick, 1990)'
_diffrn_ambient_temperature 293(2)
_diffrn_detector_area_resol_mean 0
_diffrn_measured_fraction_theta_full 0.848
_diffrn_measured_fraction_theta_max 0.848
_diffrn_measurement_device_type 'D8 QUEST'
_diffrn_measurement_method \w
_diffrn_radiation_monochromator graphite
_diffrn_radiation_source 'fine-focus sealed tube'
_diffrn_radiation_type MoK\a
_diffrn_radiation_wavelength 0.71073
_diffrn_reflns_av_R_equivalents 0.0440
_diffrn_reflns_av_sigmaI/netI 0.0656
_diffrn_reflns_limit_h_max 8
_diffrn_reflns_limit_h_min -8
_diffrn_reflns_limit_k_max 8
_diffrn_reflns_limit_k_min -8
_diffrn_reflns_limit_l_max 9
_diffrn_reflns_limit_l_min -9
_diffrn_reflns_number 1562
_diffrn_reflns_theta_full 25.00
_diffrn_reflns_theta_max 25.00
_diffrn_reflns_theta_min 3.42
_diffrn_standards_decay_% 0
_diffrn_standards_interval_count 0
_diffrn_standards_interval_time 0
_diffrn_standards_number 0
_exptl_absorpt_coefficient_mu 10.212
_exptl_absorpt_correction_T_max 0.2122
_exptl_absorpt_correction_T_min 0.1622
_exptl_absorpt_correction_type multi-scan
_exptl_absorpt_process_details CrystalClear
_exptl_crystal_colour colorless
_exptl_crystal_density_diffrn 3.287
_exptl_crystal_density_method 'not measured'
_exptl_crystal_description block
_exptl_crystal_F_000 296
_exptl_crystal_size_max 0.28
_exptl_crystal_size_mid 0.25
_exptl_crystal_size_min 0.22
_refine_diff_density_max 4.816
_refine_diff_density_min -2.407
_refine_diff_density_rms 0.427
_refine_ls_extinction_method none
_refine_ls_goodness_of_fit_ref 1.160
_refine_ls_hydrogen_treatment mixed
_refine_ls_matrix_type full
_refine_ls_number_parameters 117
_refine_ls_number_reflns 967
_refine_ls_number_restraints 2
_refine_ls_restrained_S_all 1.159
_refine_ls_R_factor_all 0.0703
_refine_ls_R_factor_gt 0.0619
_refine_ls_shift/su_max 0.000
_refine_ls_shift/su_mean 0.000
_refine_ls_structure_factor_coef Fsqd
_refine_ls_weighting_details 'calc w=1/[\s^2^(Fo^2^)+(0.0000P)^2^+26.2672P] where P=(Fo^2^+2Fc^2^)/3'
_refine_ls_weighting_scheme calc
_refine_ls_wR_factor_gt 0.1404
_refine_ls_wR_factor_ref 0.1515
_reflns_number_gt 903
_reflns_number_total 967
_reflns_threshold_expression >2sigma(I)
_cod_data_source_file c6dt03589b2.cif
_cod_data_source_block 1
_cod_depositor_comments
;
The following automatic conversions were performed:

'_exptl_absorpt_correction_type' value 'Multi-scan' changed to
'multi-scan' according to
/usr/data/users/saulius/crontab/automatic-downloads/rss-feeds/RSC/lib/dictionaries/cif_core.dic
dictionary named 'cif_core.dic' version 2.4.2 from 2011-04-26.

Automatic conversion script
Id: cif_fix_values 4268 2015-11-12 08:31:59Z antanas 

 Adding full bibliography for 7041327--7041329.cif.
;
_cod_original_cell_volume 324.7(4)
_cod_original_sg_symbol_H-M P-1
_cod_database_code 7041328

loop_
_symmetry_equiv_pos_as_xyz
'x, y, z'
'-x, -y, -z'

loop_
_atom_site_label
_atom_site_type_symbol
_atom_site_fract_x
_atom_site_fract_y
_atom_site_fract_z
_atom_site_U_iso_or_equiv
_atom_site_adp_type
_atom_site_occupancy
_atom_site_symmetry_multiplicity
_atom_site_calc_flag
_atom_site_refinement_flags
O3 O 0.146(2) 0.9636(18) 0.4606(19) 0.020(3) Uani 1 1 d .
O4 O 0.271(3) 1.127(2) 0.287(3) 0.039(4) Uani 1 1 d .
C3 C 0.227(3) 0.978(3) 0.332(3) 0.026(5) Uani 1 1 d .
O6 O 0.664(3) 0.751(2) 1.147(2) 0.027(3) Uani 1 1 d .
C2 C 0.225(4) 0.792(3) 0.227(3) 0.024(4) Uani 1 1 d .
H2A H 0.0792 0.7248 0.0995 0.029 Uiso 1 1 calc R
H2B H 0.3591 0.8352 0.2016 0.029 Uiso 1 1 calc R
Gd1 Gd 0.18211(18) 0.31110(14) 0.52972(15) 0.0219(4) Uani 1 1 d .
O2 O 0.102(3) 0.584(2) 0.410(2) 0.027(3) Uani 1 1 d .
O5 O 0.397(3) 0.609(2) 0.8259(19) 0.026(3) Uani 1 1 d .
O1 O 0.380(3) 0.565(2) 0.341(2) 0.033(4) Uani 1 1 d .
O1W O -0.167(3) 0.157(2) 0.201(2) 0.029(3) Uani 1 1 d D
C4 C 0.511(3) 0.601(3) 0.991(3) 0.019(4) Uani 1 1 d .
C1 C 0.238(4) 0.640(3) 0.332(3) 0.025(4) Uani 1 1 d .
H1WA H -0.31(3) 0.15(6) 0.14(5) 0.09(13) Uiso 1 1 d D
H1WB H -0.26(6) 0.034(18) 0.13(5) 0.11(14) Uiso 1 1 d D

loop_
_atom_site_aniso_label
_atom_site_aniso_U_11
_atom_site_aniso_U_22
_atom_site_aniso_U_33
_atom_site_aniso_U_23
_atom_site_aniso_U_13
_atom_site_aniso_U_12
O3 0.022(7) 0.015(6) 0.025(7) 0.014(6) 0.011(6) 0.009(6)
O4 0.062(11) 0.017(7) 0.054(11) 0.021(7) 0.036(9) 0.023(8)
C3 0.017(10) 0.030(11) 0.030(11) 0.010(9) 0.005(9) 0.020(9)
O6 0.032(8) 0.016(7) 0.040(9) 0.017(7) 0.018(7) 0.014(6)
C2 0.027(11) 0.008(9) 0.039(12) 0.010(8) 0.021(10) 0.003(8)
Gd1 0.0262(6) 0.0150(5) 0.0236(6) 0.0100(4) 0.0084(4) 0.0112(4)
O2 0.033(8) 0.017(7) 0.044(9) 0.022(6) 0.022(7) 0.016(6)
O5 0.030(8) 0.021(7) 0.019(7) 0.005(6) 0.005(6) 0.013(6)
O1 0.054(10) 0.032(8) 0.035(9) 0.023(7) 0.024(8) 0.034(8)
O1W 0.038(9) 0.018(8) 0.025(8) 0.010(6) 0.006(7) 0.016(7)
C4 0.011(9) 0.019(10) 0.009(9) -0.004(7) 0.000(7) 0.000(8)
C1 0.034(12) 0.019(10) 0.039(12) 0.019(9) 0.026(10) 0.017(9)

loop_
_atom_type_symbol
_atom_type_description
_atom_type_scat_dispersion_real
_atom_type_scat_dispersion_imag
_atom_type_scat_source
C C 0.0033 0.0016 'International Tables Vol C Tables 4.2.6.8 and 6.1.1.4'
H H 0.0000 0.0000 'International Tables Vol C Tables 4.2.6.8 and 6.1.1.4'
O O 0.0106 0.0060 'International Tables Vol C Tables 4.2.6.8 and 6.1.1.4'
Gd Gd -0.1653 3.9035 'International Tables Vol C Tables 4.2.6.8 and 6.1.1.4'

loop_
_geom_angle_atom_site_label_1
_geom_angle_atom_site_label_2
_geom_angle_atom_site_label_3
_geom_angle
_geom_angle_site_symmetry_1
_geom_angle_site_symmetry_3
C3 O3 Gd1 133.2(12) . 2_566
C3 O3 Gd1 95.2(11) . 1_565
Gd1 O3 Gd1 119.5(5) 2_566 1_565
C3 O4 Gd1 94.6(14) . 1_565
O4 C3 O3 119.3(18) . .
O4 C3 C2 123(2) . .
O3 C3 C2 117.6(18) . .
O4 C3 Gd1 61.4(12) . 1_565
O3 C3 Gd1 58.0(9) . 1_565
C2 C3 Gd1 174.2(14) . 1_565
C4 O6 Gd1 118.3(12) . 2_667
C1 C2 C3 116.8(18) . .
O1W Gd1 O5 140.9(5) . .
O1W Gd1 O1 134.6(5) . 2_666
O5 Gd1 O1 71.3(5) . 2_666
O1W Gd1 O3 71.6(5) . 2_566
O5 Gd1 O3 111.1(5) . 2_566
O1 Gd1 O3 136.9(4) 2_666 2_566
O1W Gd1 O3 81.5(4) . 1_545
O5 Gd1 O3 135.3(4) . 1_545
O1 Gd1 O3 87.0(4) 2_666 1_545
O3 Gd1 O3 60.5(5) 2_566 1_545
O1W Gd1 O6 140.1(5) . 2_667
O5 Gd1 O6 64.5(4) . 2_667
O1 Gd1 O6 74.3(5) 2_666 2_667
O3 Gd1 O6 69.4(4) 2_566 2_667
O3 Gd1 O6 72.2(4) 1_545 2_667
O1W Gd1 O2 78.9(5) . 2_566
O5 Gd1 O2 68.4(5) . 2_566
O1 Gd1 O2 139.4(5) 2_666 2_566
O3 Gd1 O2 65.8(4) 2_566 2_566
O3 Gd1 O2 126.2(4) 1_545 2_566
O6 Gd1 O2 92.8(5) 2_667 2_566
O1W Gd1 O2 71.4(5) . .
O5 Gd1 O2 74.0(5) . .
O1 Gd1 O2 103.8(5) 2_666 .
O3 Gd1 O2 118.5(4) 2_566 .
O3 Gd1 O2 150.5(5) 1_545 .
O6 Gd1 O2 136.9(5) 2_667 .
O2 Gd1 O2 60.1(5) 2_566 .
O1W Gd1 O4 70.4(6) . 1_545
O5 Gd1 O4 138.8(5) . 1_545
O1 Gd1 O4 68.4(5) 2_666 1_545
O3 Gd1 O4 104.0(5) 2_566 1_545
O3 Gd1 O4 50.8(4) 1_545 1_545
O6 Gd1 O4 111.3(5) 2_667 1_545
O2 Gd1 O4 149.2(5) 2_566 1_545
O2 Gd1 O4 107.4(5) . 1_545
O1W Gd1 O1 82.2(5) . .
O5 Gd1 O1 88.1(5) . .
O1 Gd1 O1 65.1(5) 2_666 .
O3 Gd1 O1 153.7(4) 2_566 .
O3 Gd1 O1 118.1(4) 1_545 .
O6 Gd1 O1 136.8(5) 2_667 .
O2 Gd1 O1 108.1(4) 2_566 .
O2 Gd1 O1 48.1(4) . .
O4 Gd1 O1 67.5(4) 1_545 .
O1W Gd1 C3 75.1(5) . 1_545
O5 Gd1 C3 143.2(5) . 1_545
O1 Gd1 C3 75.2(5) 2_666 1_545
O3 Gd1 C3 83.7(5) 2_566 1_545
O3 Gd1 C3 26.8(5) 1_545 1_545
O6 Gd1 C3 92.3(5) 2_667 1_545
O2 Gd1 C3 144.9(5) 2_566 1_545
O2 Gd1 C3 129.6(5) . 1_545
O4 Gd1 C3 24.0(5) 1_545 1_545
O1 Gd1 C3 91.3(5) . 1_545
C1 O2 Gd1 136.2(12) . 2_566
C1 O2 Gd1 103.8(11) . .
Gd1 O2 Gd1 119.9(5) 2_566 .
C4 O5 Gd1 120.4(12) . .
C1 O1 Gd1 137.1(14) . 2_666
C1 O1 Gd1 87.8(12) . .
Gd1 O1 Gd1 114.9(5) 2_666 .
O5 C4 O6 125.6(18) . .
O5 C4 C4 119(2) . 2_667
O6 C4 C4 115.6(19) . 2_667
O1 C1 O2 120.2(17) . .
O1 C1 C2 120.0(18) . .
O2 C1 C2 119.8(17) . .

loop_
_geom_bond_atom_site_label_1
_geom_bond_atom_site_label_2
_geom_bond_distance
_geom_bond_site_symmetry_2
O3 C3 1.33(3) .
O3 Gd1 2.489(12) 2_566
O3 Gd1 2.499(12) 1_565
O4 C3 1.20(3) .
O4 Gd1 2.583(16) 1_565
C3 C2 1.51(3) .
C3 Gd1 2.93(2) 1_565
O6 C4 1.27(2) .
O6 Gd1 2.500(14) 2_667
C2 C1 1.51(3) .
Gd1 O1W 2.426(15) .
Gd1 O5 2.451(13) .
Gd1 O1 2.484(16) 2_666
Gd1 O3 2.489(13) 2_566
Gd1 O3 2.499(12) 1_545
Gd1 O6 2.500(14) 2_667
Gd1 O2 2.514(14) 2_566
Gd1 O2 2.517(12) .
Gd1 O4 2.583(16) 1_545
Gd1 O1 2.867(15) .
Gd1 C3 2.93(2) 1_545
O2 C1 1.29(2) .
O2 Gd1 2.514(14) 2_566
O5 C4 1.23(2) .
O1 C1 1.27(2) .
O1 Gd1 2.484(16) 2_666
C4 C4 1.50(4) 2_667
